data_2013575
loop_
_publ_author_name
'Bacsa, John'
'Zhao, Hanhua'
'Kim R. Dunbar'

_publ_section_title
;Two new soluble iron--oxo complexes:
 [Fe~2~(\m-O)(\m-O~2~CCF~3~)~2~(O~2~CCF~3~)~2~(C~10~H~8~N~2~)~2~] and
 [Fe~4~(\m~3~-O)~2~(\m-O~2~CCF~3~)~6~(O~2~CCF~3~)~2~(C~10~H~8~N~2~)~2~]&#x00B7;CF~3~CO~2~H
;
_journal_issue 12
_journal_name_full 'Acta Crystallographica Section C'
_journal_page_first m561
_journal_page_last m564
_journal_paper_doi 10.1107/S0108270103025691
_journal_volume 59
_journal_year 2003
_chemical_formula_iupac '[Fe4 O2 (C2 F3 O2)8 (C10 H8 N2)2], C2 H F3 O2'
_chemical_formula_moiety 'C36 H16 F24 Fe4 N4 O18, C2 H F3 O2'
_chemical_formula_sum 'C38 H17 F27 Fe4 N4 O20'
_chemical_formula_weight 1585.96
_chemical_name_systematic
;
bis(2,2'-bipyridine)di-\m~3~-oxo-hexa-\m-trifluoroacetato-
bis(trifluoroacetato)tetrairon(III) trifluoroacetic acid solvate
;
_space_group_IT_number 14
_symmetry_cell_setting monoclinic
_symmetry_space_group_name_Hall '-P 2yn'
_symmetry_space_group_name_H-M 'P 1 21/n 1'
_atom_sites_solution_hydrogens geom
_atom_sites_solution_primary direct
_atom_sites_solution_secondary difmap
_cell_angle_alpha 90.00
_cell_angle_beta 91.63(3)
_cell_angle_gamma 90.00
_cell_formula_units_Z 4
_cell_length_a 12.733(3)
_cell_length_b 19.015(4)
_cell_length_c 22.222(4)
_cell_measurement_reflns_used 2413
_cell_measurement_temperature 173(2)
_cell_measurement_theta_max 26.619
_cell_measurement_theta_min 2.313
_cell_volume 5378(2)
_computing_cell_refinement 'SAINT (Bruker, 2001)'
_computing_data_collection 'SMART (Bruker, 2000)'
_computing_data_reduction 'SAINT '
_computing_molecular_graphics 'SHELXTL (Bruker, 2000)'
_computing_structure_refinement 'SHELXL97 (Sheldrick, 1997)'
_computing_structure_solution 'SHELXS97 (Sheldrick, 1990)'
_diffrn_ambient_temperature 173(2)
_diffrn_measured_fraction_theta_full 0.986
_diffrn_measured_fraction_theta_max 0.898
_diffrn_measurement_device_type 'Bruker SMART 1000 CCD area-detector'
_diffrn_measurement_method '\w scans'
_diffrn_radiation_monochromator graphite
_diffrn_radiation_source 'fine-focus sealed tube'
_diffrn_radiation_type MoK\a
_diffrn_radiation_wavelength 0.71073
_diffrn_reflns_av_R_equivalents 0.0401
_diffrn_reflns_av_sigmaI/netI 0.0635
_diffrn_reflns_limit_h_max 16
_diffrn_reflns_limit_h_min -14
_diffrn_reflns_limit_k_max 21
_diffrn_reflns_limit_k_min -24
_diffrn_reflns_limit_l_max 28
_diffrn_reflns_limit_l_min -25
_diffrn_reflns_number 24224
_diffrn_reflns_theta_full 25.00
_diffrn_reflns_theta_max 26.93
_diffrn_reflns_theta_min 2.84
_diffrn_standards_decay_% 0
_diffrn_standards_number 0
_exptl_absorpt_coefficient_mu 1.229
_exptl_absorpt_correction_T_max 0.8027
_exptl_absorpt_correction_T_min 0.6701
_exptl_absorpt_correction_type multi-scan
_exptl_absorpt_process_details '(SADABS; Bruker, 2000)'
_exptl_crystal_colour 'red brown'
_exptl_crystal_density_diffrn 1.959
_exptl_crystal_density_meas ?
_exptl_crystal_density_method 'not measured'
_exptl_crystal_description block
_exptl_crystal_F_000 3120
_exptl_crystal_size_max 0.35
_exptl_crystal_size_mid 0.27
_exptl_crystal_size_min 0.19
_refine_diff_density_max 0.847
_refine_diff_density_min -0.602
_refine_ls_extinction_coef none
_refine_ls_extinction_method none
_refine_ls_goodness_of_fit_ref 1.069
_refine_ls_hydrogen_treatment constr
_refine_ls_matrix_type full
_refine_ls_number_parameters 972
_refine_ls_number_reflns 10470
_refine_ls_number_restraints 190
_refine_ls_restrained_S_all 1.069
_refine_ls_R_factor_all 0.0868
_refine_ls_R_factor_gt 0.0603
_refine_ls_shift/su_max 0.001
_refine_ls_shift/su_mean 0.000
_refine_ls_structure_factor_coef Fsqd
_refine_ls_weighting_details 'calc w=1/[\s^2^(Fo^2^)+(0.0406P)^2^+19.8269P] where P=(Fo^2^+2Fc^2^)/3'
_refine_ls_weighting_scheme calc
_refine_ls_wR_factor_gt 0.1244
_refine_ls_wR_factor_ref 0.1356
_reflns_number_gt 7787
_reflns_number_total 10470
_reflns_threshold_expression I>2\s(I)
_cod_data_source_file fa1034.cif
_cod_data_source_block II
_cod_depositor_comments
;
The following automatic conversions were performed:

'_exptl_crystal_density_meas' value 'not measured' was changed to '?'
- the value is perceived as not measured.

Automatic conversion script
Id: cif_fix_values 3008 2015-01-20 13:52:24Z robertas 
;
_cod_original_sg_symbol_H-M 'P 21/n'
_cod_database_code 2013575

loop_
_symmetry_equiv_pos_as_xyz
'x, y, z'
'-x+1/2, y+1/2, -z+1/2'
'-x, -y, -z'
'x-1/2, -y-1/2, z-1/2'

loop_
_atom_site_label
_atom_site_fract_x
_atom_site_fract_y
_atom_site_fract_z
_atom_site_U_iso_or_equiv
_atom_site_adp_type
_atom_site_calc_flag
_atom_site_refinement_flags
_atom_site_occupancy
_atom_site_disorder_assembly
_atom_site_disorder_group
_atom_site_type_symbol
Fe1 0.74755(5) 0.86143(4) 0.02426(3) 0.02201(17) Uani d . 1 . . Fe
N1 0.6257(3) 0.9266(2) 0.05406(19) 0.0271(9) Uani d . 1 . . N
C1 0.5431(4) 0.9022(3) 0.0847(2) 0.0302(12) Uani d . 1 . . C
H1 0.5372 0.8531 0.0912 0.036 Uiso calc R 1 . . H
Fe2 0.77697(5) 0.57498(3) 0.12922(3) 0.01729(15) Uani d . 1 . . Fe
O2 0.8396(2) 0.89221(17) 0.09778(15) 0.0239(7) Uani d . 1 A . O
N2 0.7882(3) 0.9642(2) -0.00781(19) 0.0321(10) Uani d . 1 . . N
C2 0.4669(5) 0.9460(3) 0.1067(3) 0.0370(13) Uani d . 1 . . C
H2 0.4101 0.9274 0.1285 0.044 Uiso calc R 1 . . H
Fe3 0.71594(5) 0.74359(3) 0.14182(3) 0.01720(15) Uani d . 1 . . Fe
O3 0.7534(2) 0.84080(16) 0.17338(14) 0.0216(7) Uani d . 1 A . O
N3 0.6472(3) 0.5079(2) 0.11824(17) 0.0202(8) Uani d . 1 . . N
C3 0.4745(5) 1.0167(3) 0.0967(3) 0.0445(15) Uani d . 1 . . C
H3 0.4225 1.0478 0.1111 0.053 Uiso calc R 1 . . H
Fe4 0.69063(5) 0.69184(3) 0.01983(3) 0.01874(16) Uani d . 1 . . Fe
O4 0.6751(3) 0.84766(17) -0.05909(15) 0.0256(8) Uani d . 1 B . O
N4 0.8367(3) 0.4771(2) 0.16003(17) 0.0203(8) Uani d . 1 . . N
C4 0.5579(5) 1.0426(3) 0.0655(3) 0.0410(14) Uani d . 1 . . C
H4 0.5640 1.0917 0.0584 0.049 Uiso calc R 1 . . H
O5 0.6746(3) 0.72999(16) -0.06602(14) 0.0235(7) Uani d . 1 B . O
C5 0.6332(4) 0.9966(3) 0.0446(2) 0.0328(12) Uani d . 1 . . C
O6 0.8775(3) 0.81746(18) -0.01111(15) 0.0273(8) Uani d . 1 C . O
C6 0.7252(5) 1.0175(3) 0.0096(2) 0.0344(13) Uani d . 1 . . C
O7 0.8532(2) 0.70132(17) 0.00328(15) 0.0240(7) Uani d . 1 C . O
C7 0.7468(5) 1.0863(3) -0.0053(3) 0.0456(16) Uani d . 1 . . C
H7 0.7022 1.1234 0.0070 0.055 Uiso calc R 1 . . H
O8 0.9178(2) 0.62230(17) 0.14564(15) 0.0231(7) Uani d . 1 D . O
C8 0.8344(6) 1.1002(4) -0.0383(3) 0.0558(19) Uani d . 1 . . C
H8 0.8499 1.1471 -0.0496 0.067 Uiso calc R 1 . . H
O9 0.8806(2) 0.73750(16) 0.13930(14) 0.0197(7) Uani d . 1 D . O
C9 0.8986(5) 1.0470(4) -0.0548(3) 0.0472(17) Uani d . 1 . . C
H9 0.9600 1.0566 -0.0767 0.057 Uiso calc R 1 . . H
O10 0.8316(2) 0.54415(17) 0.04785(15) 0.0241(7) Uani d . 1 E . O
C10 0.8734(5) 0.9781(3) -0.0393(3) 0.0432(15) Uani d . 1 . . C
H10 0.9174 0.9406 -0.0513 0.052 Uiso calc R 1 . . H
O11 0.7180(2) 0.59633(16) -0.01766(14) 0.0220(7) Uani d . 1 E . O
C11 0.5530(4) 0.5292(3) 0.0967(2) 0.0258(11) Uani d . 1 . . C
H11 0.5445 0.5768 0.0845 0.031 Uiso calc R 1 . . H
O12 0.7448(2) 0.58945(17) 0.21833(14) 0.0233(7) Uani d . 1 F . O
C12 0.4686(4) 0.4845(3) 0.0916(2) 0.0303(12) Uani d . 1 . . C
H12 0.4028 0.5007 0.0758 0.036 Uiso calc R 1 . . H
O13 0.7328(2) 0.70677(16) 0.22822(14) 0.0215(7) Uani d . 1 F . O
C13 0.4813(4) 0.4160(3) 0.1098(2) 0.0309(12) Uani d . 1 . . C
H13 0.4236 0.3844 0.1078 0.037 Uiso calc R 1 . . H
O14 0.5644(2) 0.75827(17) 0.16000(15) 0.0238(7) Uani d . 1 G . O
C14 0.5782(4) 0.3935(3) 0.1311(2) 0.0288(11) Uani d . 1 . . C
H14 0.5882 0.3460 0.1430 0.035 Uiso calc R 1 . . H
O15 0.5163(3) 0.65303(19) 0.19439(17) 0.0352(9) Uani d . 1 G . O
C15 0.6608(4) 0.4407(2) 0.1349(2) 0.0212(10) Uani d . 1 . . C
O16 0.5370(2) 0.67776(17) 0.01894(15) 0.0240(7) Uani d . 1 H . O
C16 0.7685(4) 0.4233(2) 0.1577(2) 0.0237(10) Uani d . 1 . . C
O17 0.4680(3) 0.7795(2) -0.01451(19) 0.0430(10) Uani d . 1 H . O
C17 0.7967(4) 0.3572(3) 0.1782(2) 0.0277(11) Uani d . 1 . . C
H17 0.7471 0.3199 0.1772 0.033 Uiso calc R 1 . . H
O18 0.3885(4) 0.5480(2) 0.21756(19) 0.0534(12) Uani d . 1 I . O
H18A 0.4248 0.5848 0.2160 0.11(4) Uiso calc R 1 . . H
C18 0.8975(4) 0.3461(3) 0.2003(2) 0.0310(12) Uani d . 1 . . C
H18 0.9187 0.3008 0.2138 0.037 Uiso calc R 1 . . H
O19 0.3677(4) 0.5752(3) 0.3138(2) 0.0720(15) Uani d . 1 I . O
C19 0.9669(4) 0.4009(3) 0.2025(2) 0.0325(12) Uani d . 1 . . C
H19 1.0364 0.3944 0.2181 0.039 Uiso calc R 1 . . H
C20 0.9342(4) 0.4660(3) 0.1816(2) 0.0275(11) Uani d . 1 . . C
H20 0.9827 0.5040 0.1826 0.033 Uiso calc R 1 . . H
C21 0.8238(4) 0.8778(3) 0.1518(2) 0.0245(11) Uani d D 1 . . C
C22A 0.9063(7) 0.8984(6) 0.2005(4) 0.0370(2) Uani d PD 0.33 A -1 C
F22A 1.0011(6) 0.9099(5) 0.1784(4) 0.0370(8) Uani d PD 0.33 A -1 F
F22B 0.9201(9) 0.8480(5) 0.2419(5) 0.0370(8) Uani d PD 0.33 A -1 F
F22C 0.8784(8) 0.9563(6) 0.2299(6) 0.0370(8) Uani d PD 0.33 A -1 F
C22B 0.8966(8) 0.9129(5) 0.1992(4) 0.037(2) Uani d PD 0.42 A -2 C
F22D 0.9753(6) 0.9475(4) 0.1743(3) 0.0370(8) Uani d PD 0.42 A -2 F
F22E 0.9378(7) 0.8649(4) 0.2367(4) 0.0370(8) Uani d PD 0.42 A -2 F
F22F 0.8452(7) 0.9582(7) 0.2330(6) 0.0370(8) Uani d PD 0.42 A -2 F
C22C 0.8933(12) 0.9249(7) 0.1926(6) 0.0370(2) Uani d PD 0.25 A -3 C
F22G 0.9476(10) 0.9749(7) 0.1660(6) 0.0370(8) Uani d PD 0.25 A -3 F
F22H 0.9597(11) 0.8831(8) 0.2231(7) 0.0370(8) Uani d PD 0.25 A -3 F
F22I 0.8281(14) 0.9582(12) 0.2284(10) 0.0370(8) Uani d PD 0.25 A -3 F
C23 0.6602(4) 0.7904(3) -0.0852(2) 0.0245(11) Uani d D 1 . . C
C24A 0.6109(10) 0.7954(7) -0.1489(3) 0.0321(14) Uani d PD 0.27 B -5 C
F24A 0.5851(12) 0.7333(5) -0.1728(6) 0.0479(11) Uani d PD 0.27 B -5 F
F24B 0.6819(9) 0.8244(7) -0.1837(6) 0.0479(11) Uani d PD 0.27 B -5 F
F24C 0.5253(9) 0.8355(6) -0.1531(5) 0.0479(11) Uani d PD 0.27 B -5 F
C24B 0.6134(8) 0.7948(6) -0.1495(3) 0.0321(14) Uani d PD 0.36 B -6 C
F24D 0.6335(9) 0.7376(5) -0.1815(4) 0.0479(11) Uani d PD 0.36 B -6 F
F24E 0.6508(8) 0.8501(5) -0.1783(6) 0.0479(11) Uani d PD 0.36 B -6 F
F24F 0.5092(6) 0.8011(6) -0.1482(4) 0.0479(11) Uani d PD 0.36 B -6 F
C24C 0.6259(8) 0.7934(6) -0.1519(3) 0.0321(14) Uani d PD 0.37 B -7 C
F24G 0.6941(7) 0.7613(5) -0.1866(4) 0.0479(11) Uani d PD 0.37 B -7 F
F24H 0.6122(8) 0.8573(4) -0.1749(5) 0.0479(11) Uani d PD 0.37 B -7 F
F24I 0.5345(7) 0.7600(6) -0.1601(4) 0.0479(11) Uani d PD 0.37 B -7 F
C25 0.9014(4) 0.7537(3) -0.0148(2) 0.0247(11) Uani d D 1 . . C
C26A 0.9978(7) 0.7399(7) -0.0522(5) 0.0353(15) Uani d PD 0.27 C -9 C
F26A 1.0797(14) 0.7795(7) -0.0352(7) 0.0444(11) Uani d PD 0.27 C -9 F
F26B 0.9781(11) 0.7540(7) -0.1106(6) 0.0444(11) Uani d PD 0.27 C -9 F
F26C 1.0296(13) 0.6731(6) -0.0504(7) 0.0444(11) Uani d PD 0.27 C -9 F
C26B 0.9974(6) 0.7382(6) -0.0520(5) 0.0353(15) Uani d PD 0.47 C -10 C
F26D 1.0695(11) 0.7886(6) -0.0525(5) 0.0444(11) Uani d PD 0.47 C -10 F
F26E 0.9607(6) 0.7327(5) -0.1090(4) 0.0444(11) Uani d PD 0.47 C -10 F
F26F 1.0461(8) 0.6786(5) -0.0381(4) 0.0444(11) Uani d PD 0.47 C -10 F
C26C 1.0058(8) 0.7391(9) -0.0442(8) 0.0353(15) Uani d PD 0.26 C -11 C
F26G 1.0665(19) 0.7956(8) -0.0409(10) 0.0444(11) Uani d PD 0.26 C -11 F
F26H 0.9951(11) 0.7206(9) -0.1018(7) 0.0444(11) Uani d PD 0.26 C -11 F
F26I 1.0547(12) 0.6875(9) -0.0153(6) 0.0444(11) Uani d PD 0.26 C -11 F
C27 0.9400(4) 0.6856(3) 0.1423(2) 0.0205(10) Uani d D 1 . . C
C28A 1.0573(4) 0.7049(7) 0.1451(6) 0.0272(11) Uani d PD 0.26 D -12 C
F28A 1.0793(9) 0.7631(6) 0.1146(6) 0.0391(9) Uani d PD 0.26 D -12 F
F28B 1.1202(11) 0.6550(6) 0.1251(6) 0.0391(9) Uani d PD 0.26 D -12 F
F28C 1.0822(9) 0.7168(6) 0.2024(5) 0.0391(9) Uani d PD 0.26 D -12 F
C28B 1.0580(4) 0.7028(5) 0.1430(4) 0.0272(11) Uani d PD 0.52 D -13 C
F28D 1.0802(5) 0.7349(3) 0.0913(3) 0.0391(9) Uani d PD 0.52 D -13 F
F28E 1.1174(6) 0.6460(3) 0.1471(3) 0.0391(9) Uani d PD 0.52 D -13 F
F28F 1.0843(5) 0.7466(3) 0.1874(3) 0.0391(9) Uani d PD 0.52 D -13 F
C28C 1.0581(4) 0.7020(7) 0.1411(7) 0.0272(11) Uani d PD 0.22 D -14 C
F28G 1.0911(11) 0.7002(8) 0.0846(5) 0.0391(9) Uani d PD 0.22 D -14 F
F28H 1.1126(12) 0.6538(6) 0.1719(6) 0.0391(9) Uani d PD 0.22 D -14 F
F28I 1.0852(11) 0.7649(6) 0.1629(7) 0.0391(9) Uani d PD 0.22 D -14 F
C29 0.7929(4) 0.5565(2) -0.0030(2) 0.0224(10) Uani d D 1 . . C
C30A 0.8453(8) 0.5211(6) -0.0568(4) 0.0331(14) Uani d PD 0.32 E -16 C
F30A 0.9483(7) 0.5253(7) -0.0517(6) 0.0464(10) Uani d PD 0.32 E -16 F
F30B 0.8131(8) 0.5461(6) -0.1095(4) 0.0464(10) Uani d PD 0.32 E -16 F
F30C 0.8172(9) 0.4541(5) -0.0541(5) 0.0464(10) Uani d PD 0.32 E -16 F
C30B 0.8419(11) 0.5212(7) -0.0579(5) 0.0331(14) Uani d PD 0.22 E -17 C
F30D 0.9298(12) 0.4860(9) -0.0444(6) 0.0464(10) Uani d PD 0.22 E -17 F
F30E 0.8655(12) 0.5686(6) -0.0993(6) 0.0464(10) Uani d PD 0.22 E -17 F
F30F 0.7760(11) 0.4750(8) -0.0839(8) 0.0464(10) Uani d PD 0.22 E -17 F
C30C 0.8468(7) 0.5135(5) -0.0521(3) 0.0331(14) Uani d PD 0.46 E -18 C
F30G 0.8756(6) 0.4486(4) -0.0355(3) 0.0464(10) Uani d PD 0.46 E -18 F
F30H 0.9339(6) 0.5457(4) -0.0680(4) 0.0464(10) Uani d PD 0.46 E -18 F
F30I 0.7861(5) 0.5051(5) -0.1016(3) 0.0464(10) Uani d PD 0.46 E -18 F
C31 0.7335(4) 0.6453(3) 0.2466(2) 0.0230(10) Uani d D 1 . . C
C32A 0.7182(12) 0.6403(8) 0.3148(5) 0.0326(13) Uani d PD 0.20 F -20 C
F32A 0.6986(13) 0.5761(7) 0.3350(9) 0.0426(10) Uani d PD 0.20 F -20 F
F32B 0.6407(12) 0.6816(8) 0.3328(7) 0.0426(10) Uani d PD 0.20 F -20 F
F32C 0.8061(10) 0.6631(8) 0.3419(8) 0.0426(10) Uani d PD 0.20 F -20 F
C32B 0.7152(9) 0.6334(6) 0.3139(5) 0.0326(13) Uani d PD 0.33 F -21 C
F32D 0.7812(7) 0.5850(5) 0.3350(5) 0.0426(10) Uani d PD 0.33 F -21 F
F32E 0.6182(7) 0.6113(5) 0.3234(4) 0.0426(10) Uani d PD 0.33 F -21 F
F32F 0.7290(9) 0.6909(4) 0.3472(5) 0.0426(10) Uani d PD 0.33 F -21 F
C32C 0.7175(8) 0.6371(5) 0.3156(6) 0.0326(13) Uani d PD 0.47 F -22 C
F32I 0.7414(6) 0.5740(3) 0.3370(4) 0.0426(10) Uani d PD 0.47 F -22 F
F32H 0.6176(5) 0.6503(4) 0.3277(3) 0.0426(10) Uani d PD 0.47 F -22 F
F32G 0.7760(5) 0.6835(4) 0.3462(4) 0.0426(10) Uani d PD 0.47 F -22 F
C33 0.5002(4) 0.7141(3) 0.1816(2) 0.0255(11) Uani d D 1 . . C
C34A 0.3934(5) 0.7460(6) 0.1976(5) 0.0328(14) Uani d PD 0.34 G -24 C
F34A 0.4014(9) 0.7568(5) 0.2564(4) 0.0371(9) Uani d PD 0.34 G -24 F
F34B 0.3127(14) 0.7035(7) 0.1867(7) 0.0371(9) Uani d PD 0.34 G -24 F
F34C 0.3728(8) 0.8070(5) 0.1708(4) 0.0371(9) Uani d PD 0.34 G -24 F
C34B 0.3912(5) 0.7443(5) 0.1952(5) 0.0328(14) Uani d PD 0.49 G -25 C
F34D 0.3904(7) 0.7765(3) 0.2483(3) 0.0371(9) Uani d PD 0.49 G -25 F
F34E 0.3217(8) 0.6922(4) 0.1958(6) 0.0371(9) Uani d PD 0.49 G -25 F
F34F 0.3593(7) 0.7917(4) 0.1546(3) 0.0371(9) Uani d PD 0.49 G -25 F
C34C 0.3922(7) 0.7491(9) 0.1891(9) 0.0328(14) Uani d PD 0.17 G -26 C
F34G 0.3899(14) 0.8004(9) 0.2307(8) 0.0371(9) Uani d PD 0.17 G -26 F
F34H 0.311(2) 0.7069(11) 0.2020(11) 0.0371(9) Uani d PD 0.17 G -26 F
F34I 0.3646(17) 0.7808(10) 0.1370(7) 0.0371(9) Uani d PD 0.17 G -26 F
C35 0.4630(4) 0.7209(3) 0.0048(2) 0.0314(12) Uani d D 1 . . C
C36A 0.3607(7) 0.6787(7) 0.0139(6) 0.036(2) Uani d PD 0.25 H -28 C
F36A 0.3576(11) 0.6099(6) -0.0020(6) 0.0515(10) Uani d PD 0.25 H -28 F
F36B 0.2797(9) 0.7064(8) -0.0184(6) 0.0515(10) Uani d PD 0.25 H -28 F
F36C 0.3303(10) 0.6778(8) 0.0713(5) 0.0515(10) Uani d PD 0.25 H -28 F
C36B 0.3540(5) 0.6928(5) 0.0223(5) 0.036(2) Uani d PD 0.40 H -29 C
F36D 0.3568(7) 0.6561(5) 0.0738(4) 0.0515(10) Uani d PD 0.40 H -29 F
F36E 0.3199(6) 0.6454(5) -0.0192(4) 0.0515(10) Uani d PD 0.40 H -29 F
F36F 0.2785(6) 0.7404(4) 0.0244(4) 0.0515(10) Uani d PD 0.40 H -29 F
C36C 0.3483(5) 0.6950(6) 0.0095(5) 0.036(2) Uani d PD 0.35 H -30 C
F36G 0.3479(8) 0.6264(5) 0.0208(5) 0.0515(10) Uani d PD 0.35 H -30 F
F36H 0.2975(7) 0.7039(6) -0.0425(4) 0.0515(10) Uani d PD 0.35 H -30 F
F36I 0.3047(7) 0.7303(6) 0.0522(4) 0.0515(10) Uani d PD 0.35 H -30 F
C37 0.3510(4) 0.5419(4) 0.2698(3) 0.0452(15) Uani d D 1 . . C
C38A 0.2785(9) 0.4768(6) 0.2684(6) 0.064(3) Uani d PD 0.34 I -32 C
F38A 0.2770(11) 0.4365(7) 0.3186(5) 0.0668(13) Uani d PD 0.34 I -32 F
F38B 0.2893(11) 0.4295(8) 0.2235(5) 0.0668(13) Uani d PD 0.34 I -32 F
F38C 0.1785(12) 0.4998(9) 0.2604(6) 0.0668(13) Uani d PD 0.34 I -32 F
C38B 0.2722(7) 0.4803(5) 0.2694(5) 0.064(3) Uani d PD 0.48 I -33 C
F38D 0.2538(8) 0.4618(5) 0.3254(4) 0.0668(13) Uani d PD 0.48 I -33 F
F38E 0.3077(8) 0.4252(5) 0.2404(4) 0.0668(13) Uani d PD 0.48 I -33 F
F38F 0.1858(7) 0.5051(6) 0.2425(5) 0.0668(13) Uani d PD 0.48 I -33 F
C38C 0.2617(12) 0.4886(9) 0.2794(9) 0.064(3) Uani d PD 0.18 I -34 C
F38G 0.2354(17) 0.4970(12) 0.3359(8) 0.0668(13) Uani d PD 0.18 I -34 F
F38H 0.3152(15) 0.4296(11) 0.2744(11) 0.0668(13) Uani d PD 0.18 I -34 F
F38I 0.1753(18) 0.4833(15) 0.2456(11) 0.0668(13) Uani d PD 0.18 I -34 F
O1A 0.6985(2) 0.78126(15) 0.06003(13) 0.0175(7) Uani d . 1 . . O
O1B 0.7096(2) 0.65466(15) 0.10133(13) 0.0170(6) Uani d . 1 . . O

loop_
_atom_site_aniso_label
_atom_site_aniso_U_11
_atom_site_aniso_U_22
_atom_site_aniso_U_33
_atom_site_aniso_U_12
_atom_site_aniso_U_13
_atom_site_aniso_U_23
Fe1 0.0230(4) 0.0211(4) 0.0220(4) -0.0047(3) 0.0005(3) 0.0017(3)
N1 0.033(2) 0.021(2) 0.027(2) 0.0036(18) -0.0049(18) 0.0032(17)
C1 0.028(3) 0.029(3) 0.033(3) 0.003(2) 0.001(2) 0.010(2)
Fe2 0.0150(3) 0.0170(3) 0.0197(4) -0.0007(3) -0.0018(2) -0.0005(3)
O2 0.0229(17) 0.0236(18) 0.025(2) -0.0083(14) 0.0025(14) -0.0004(14)
N2 0.038(3) 0.034(3) 0.025(2) -0.017(2) -0.0064(19) 0.0063(19)
C2 0.041(3) 0.034(3) 0.037(3) 0.009(3) 0.006(3) 0.004(2)
Fe3 0.0156(3) 0.0172(3) 0.0188(4) 0.0000(3) 0.0008(2) -0.0001(3)
O3 0.0213(17) 0.0174(17) 0.0262(19) -0.0013(13) 0.0041(14) -0.0014(13)
N3 0.020(2) 0.019(2) 0.021(2) -0.0041(16) -0.0005(16) -0.0005(16)
C3 0.051(4) 0.036(3) 0.047(4) 0.014(3) -0.001(3) 0.000(3)
Fe4 0.0164(3) 0.0200(4) 0.0197(4) -0.0027(3) -0.0011(3) 0.0006(3)
O4 0.0326(19) 0.0202(18) 0.0240(19) -0.0044(14) -0.0025(14) 0.0004(14)
N4 0.022(2) 0.019(2) 0.020(2) -0.0005(16) 0.0015(16) -0.0002(16)
C4 0.059(4) 0.022(3) 0.042(4) 0.009(3) -0.015(3) -0.001(2)
O5 0.0282(18) 0.0202(18) 0.0220(19) -0.0028(14) -0.0027(14) 0.0044(13)
C5 0.042(3) 0.029(3) 0.027(3) -0.002(2) -0.011(2) 0.003(2)
O6 0.0235(18) 0.030(2) 0.029(2) -0.0049(15) 0.0062(14) 0.0010(15)
C6 0.051(4) 0.022(3) 0.029(3) -0.007(2) -0.012(2) 0.005(2)
O7 0.0208(17) 0.0246(19) 0.0266(19) -0.0033(14) 0.0039(14) -0.0028(14)
C7 0.063(4) 0.036(3) 0.037(4) -0.017(3) -0.007(3) 0.008(3)
O8 0.0166(16) 0.0218(18) 0.031(2) -0.0010(13) -0.0031(13) -0.0009(14)
C8 0.078(5) 0.039(4) 0.049(4) -0.022(4) -0.012(4) 0.012(3)
O9 0.0166(16) 0.0182(17) 0.0242(18) -0.0012(13) -0.0019(13) -0.0024(13)
C9 0.054(4) 0.059(4) 0.029(3) -0.027(3) 0.001(3) 0.014(3)
O10 0.0201(17) 0.0288(19) 0.0235(19) 0.0049(14) 0.0005(14) -0.0030(14)
C10 0.048(4) 0.048(4) 0.033(3) -0.019(3) -0.002(3) 0.002(3)
O11 0.0230(17) 0.0196(17) 0.0231(19) -0.0008(14) -0.0066(13) -0.0032(13)
C11 0.023(3) 0.028(3) 0.026(3) -0.004(2) 0.000(2) 0.001(2)
O12 0.0266(18) 0.0213(18) 0.0220(19) 0.0011(14) 0.0004(14) -0.0004(14)
C12 0.028(3) 0.031(3) 0.032(3) -0.007(2) -0.005(2) 0.001(2)
O13 0.0250(17) 0.0173(17) 0.0220(18) -0.0003(13) -0.0025(13) 0.0011(13)
C13 0.028(3) 0.033(3) 0.033(3) -0.017(2) 0.000(2) -0.002(2)
O14 0.0180(16) 0.0259(18) 0.0276(19) 0.0012(14) 0.0010(14) 0.0006(14)
C14 0.036(3) 0.025(3) 0.026(3) -0.007(2) -0.001(2) 0.004(2)
O15 0.0272(19) 0.032(2) 0.047(2) -0.0033(16) 0.0071(17) 0.0059(17)
C15 0.027(3) 0.022(3) 0.014(2) -0.005(2) 0.0018(19) -0.0044(18)
O16 0.0135(16) 0.0298(19) 0.0286(19) -0.0016(14) -0.0040(13) 0.0046(15)
C16 0.029(3) 0.022(3) 0.020(3) 0.000(2) 0.004(2) -0.002(2)
O17 0.031(2) 0.042(2) 0.055(3) 0.0078(18) -0.0014(18) 0.016(2)
C17 0.035(3) 0.020(3) 0.028(3) 0.000(2) 0.003(2) 0.002(2)
O18 0.062(3) 0.053(3) 0.045(3) -0.025(2) 0.017(2) 0.001(2)
C18 0.039(3) 0.028(3) 0.026(3) 0.006(2) 0.002(2) 0.005(2)
O19 0.070(3) 0.099(4) 0.048(3) -0.003(3) 0.005(3) 0.000(3)
C19 0.029(3) 0.032(3) 0.036(3) 0.003(2) -0.006(2) 0.004(2)
C20 0.025(3) 0.029(3) 0.029(3) -0.002(2) -0.003(2) 0.003(2)
C21 0.023(3) 0.027(3) 0.023(3) 0.001(2) 0.001(2) -0.010(2)
C22A 0.036(4) 0.053(7) 0.022(4) -0.013(4) 0.001(3) -0.001(4)
F22A 0.032(2) 0.0412(19) 0.0376(16) -0.0150(16) -0.0043(14) -0.0077(14)
F22B 0.032(2) 0.0412(19) 0.0376(16) -0.0150(16) -0.0043(14) -0.0077(14)
F22C 0.032(2) 0.0412(19) 0.0376(16) -0.0150(16) -0.0043(14) -0.0077(14)
C22B 0.036(4) 0.053(7) 0.022(4) -0.013(4) 0.001(3) -0.001(4)
F22D 0.032(2) 0.0412(19) 0.0376(16) -0.0150(16) -0.0043(14) -0.0077(14)
F22E 0.032(2) 0.0412(19) 0.0376(16) -0.0150(16) -0.0043(14) -0.0077(14)
F22F 0.032(2) 0.0412(19) 0.0376(16) -0.0150(16) -0.0043(14) -0.0077(14)
C22C 0.036(4) 0.053(7) 0.022(4) -0.013(4) 0.001(3) -0.001(4)
F22G 0.032(2) 0.0412(19) 0.0376(16) -0.0150(16) -0.0043(14) -0.0077(14)
F22H 0.032(2) 0.0412(19) 0.0376(16) -0.0150(16) -0.0043(14) -0.0077(14)
F22I 0.032(2) 0.0412(19) 0.0376(16) -0.0150(16) -0.0043(14) -0.0077(14)
C23 0.022(2) 0.030(3) 0.022(3) -0.001(2) 0.0013(19) 0.006(2)
C24A 0.041(4) 0.022(3) 0.033(3) -0.007(3) -0.004(3) 0.005(2)
F24A 0.070(3) 0.041(3) 0.0316(17) -0.006(2) -0.017(2) 0.0068(16)
F24B 0.070(3) 0.041(3) 0.0316(17) -0.006(2) -0.017(2) 0.0068(16)
F24C 0.070(3) 0.041(3) 0.0316(17) -0.006(2) -0.017(2) 0.0068(16)
C24B 0.041(4) 0.022(3) 0.033(3) -0.007(3) -0.004(3) 0.005(2)
F24D 0.070(3) 0.041(3) 0.0316(17) -0.006(2) -0.017(2) 0.0068(16)
F24E 0.070(3) 0.041(3) 0.0316(17) -0.006(2) -0.017(2) 0.0068(16)
F24F 0.070(3) 0.041(3) 0.0316(17) -0.006(2) -0.017(2) 0.0068(16)
C24C 0.041(4) 0.022(3) 0.033(3) -0.007(3) -0.004(3) 0.005(2)
F24G 0.070(3) 0.041(3) 0.0316(17) -0.006(2) -0.017(2) 0.0068(16)
F24H 0.070(3) 0.041(3) 0.0316(17) -0.006(2) -0.017(2) 0.0068(16)
F24I 0.070(3) 0.041(3) 0.0316(17) -0.006(2) -0.017(2) 0.0068(16)
C25 0.025(3) 0.032(3) 0.017(3) -0.002(2) -0.0014(19) -0.001(2)
C26A 0.031(3) 0.038(3) 0.038(4) -0.007(3) 0.012(3) -0.006(3)
F26A 0.0302(18) 0.053(2) 0.051(3) -0.0066(14) 0.018(2) -0.0130(17)
F26B 0.0302(18) 0.053(2) 0.051(3) -0.0066(14) 0.018(2) -0.0130(17)
F26C 0.0302(18) 0.053(2) 0.051(3) -0.0066(14) 0.018(2) -0.0130(17)
C26B 0.031(3) 0.038(3) 0.038(4) -0.007(3) 0.012(3) -0.006(3)
F26D 0.0302(18) 0.053(2) 0.051(3) -0.0066(14) 0.018(2) -0.0130(17)
F26E 0.0302(18) 0.053(2) 0.051(3) -0.0066(14) 0.018(2) -0.0130(17)
F26F 0.0302(18) 0.053(2) 0.051(3) -0.0066(14) 0.018(2) -0.0130(17)
C26C 0.031(3) 0.038(3) 0.038(4) -0.007(3) 0.012(3) -0.006(3)
F26G 0.0302(18) 0.053(2) 0.051(3) -0.0066(14) 0.018(2) -0.0130(17)
F26H 0.0302(18) 0.053(2) 0.051(3) -0.0066(14) 0.018(2) -0.0130(17)
F26I 0.0302(18) 0.053(2) 0.051(3) -0.0066(14) 0.018(2) -0.0130(17)
C27 0.020(2) 0.028(3) 0.013(2) -0.004(2) 0.0012(18) 0.0010(19)
C28A 0.020(2) 0.024(3) 0.038(3) -0.001(2) 0.002(2) -0.003(2)
F28A 0.0224(11) 0.034(2) 0.061(3) -0.0077(13) 0.0078(16) -0.0110(19)
F28B 0.0224(11) 0.034(2) 0.061(3) -0.0077(13) 0.0078(16) -0.0110(19)
F28C 0.0224(11) 0.034(2) 0.061(3) -0.0077(13) 0.0078(16) -0.0110(19)
C28B 0.020(2) 0.024(3) 0.038(3) -0.001(2) 0.002(2) -0.003(2)
F28D 0.0224(11) 0.034(2) 0.061(3) -0.0077(13) 0.0078(16) -0.0110(19)
F28E 0.0224(11) 0.034(2) 0.061(3) -0.0077(13) 0.0078(16) -0.0110(19)
F28F 0.0224(11) 0.034(2) 0.061(3) -0.0077(13) 0.0078(16) -0.0110(19)
C28C 0.020(2) 0.024(3) 0.038(3) -0.001(2) 0.002(2) -0.003(2)
F28G 0.0224(11) 0.034(2) 0.061(3) -0.0077(13) 0.0078(16) -0.0110(19)
F28H 0.0224(11) 0.034(2) 0.061(3) -0.0077(13) 0.0078(16) -0.0110(19)
F28I 0.0224(11) 0.034(2) 0.061(3) -0.0077(13) 0.0078(16) -0.0110(19)
C29 0.021(2) 0.023(3) 0.024(3) -0.005(2) 0.001(2) -0.001(2)
C30A 0.023(3) 0.039(4) 0.038(4) -0.002(3) -0.004(2) -0.007(3)
F30A 0.038(2) 0.060(3) 0.042(2) 0.004(2) 0.0073(17) -0.020(2)
F30B 0.038(2) 0.060(3) 0.042(2) 0.004(2) 0.0073(17) -0.020(2)
F30C 0.038(2) 0.060(3) 0.042(2) 0.004(2) 0.0073(17) -0.020(2)
C30B 0.023(3) 0.039(4) 0.038(4) -0.002(3) -0.004(2) -0.007(3)
F30D 0.038(2) 0.060(3) 0.042(2) 0.004(2) 0.0073(17) -0.020(2)
F30E 0.038(2) 0.060(3) 0.042(2) 0.004(2) 0.0073(17) -0.020(2)
F30F 0.038(2) 0.060(3) 0.042(2) 0.004(2) 0.0073(17) -0.020(2)
C30C 0.023(3) 0.039(4) 0.038(4) -0.002(3) -0.004(2) -0.007(3)
F30G 0.038(2) 0.060(3) 0.042(2) 0.004(2) 0.0073(17) -0.020(2)
F30H 0.038(2) 0.060(3) 0.042(2) 0.004(2) 0.0073(17) -0.020(2)
F30I 0.038(2) 0.060(3) 0.042(2) 0.004(2) 0.0073(17) -0.020(2)
C31 0.019(2) 0.029(3) 0.021(3) 0.000(2) 0.0000(19) 0.002(2)
C32A 0.053(4) 0.018(3) 0.026(3) -0.001(2) -0.004(2) -0.002(2)
F32A 0.060(3) 0.0399(19) 0.0280(14) 0.005(2) 0.0100(18) -0.0003(14)
F32B 0.060(3) 0.0399(19) 0.0280(14) 0.005(2) 0.0100(18) -0.0003(14)
F32C 0.060(3) 0.0399(19) 0.0280(14) 0.005(2) 0.0100(18) -0.0003(14)
C32B 0.053(4) 0.018(3) 0.026(3) -0.001(2) -0.004(2) -0.002(2)
F32D 0.060(3) 0.0399(19) 0.0280(14) 0.005(2) 0.0100(18) -0.0003(14)
F32E 0.060(3) 0.0399(19) 0.0280(14) 0.005(2) 0.0100(18) -0.0003(14)
F32F 0.060(3) 0.0399(19) 0.0280(14) 0.005(2) 0.0100(18) -0.0003(14)
C32C 0.053(4) 0.018(3) 0.026(3) -0.001(2) -0.004(2) -0.002(2)
F32I 0.060(3) 0.0399(19) 0.0280(14) 0.005(2) 0.0100(18) -0.0003(14)
F32H 0.060(3) 0.0399(19) 0.0280(14) 0.005(2) 0.0100(18) -0.0003(14)
F32G 0.060(3) 0.0399(19) 0.0280(14) 0.005(2) 0.0100(18) -0.0003(14)
C33 0.023(3) 0.028(3) 0.026(3) -0.003(2) 0.000(2) -0.007(2)
C34A 0.023(3) 0.045(3) 0.032(3) -0.007(2) 0.009(2) -0.009(3)
F34A 0.0219(12) 0.033(2) 0.056(2) 0.0026(13) 0.0044(13) -0.0126(15)
F34B 0.0219(12) 0.033(2) 0.056(2) 0.0026(13) 0.0044(13) -0.0126(15)
F34C 0.0219(12) 0.033(2) 0.056(2) 0.0026(13) 0.0044(13) -0.0126(15)
C34B 0.023(3) 0.045(3) 0.032(3) -0.007(2) 0.009(2) -0.009(3)
F34D 0.0219(12) 0.033(2) 0.056(2) 0.0026(13) 0.0044(13) -0.0126(15)
F34E 0.0219(12) 0.033(2) 0.056(2) 0.0026(13) 0.0044(13) -0.0126(15)
F34F 0.0219(12) 0.033(2) 0.056(2) 0.0026(13) 0.0044(13) -0.0126(15)
C34C 0.023(3) 0.045(3) 0.032(3) -0.007(2) 0.009(2) -0.009(3)
F34G 0.0219(12) 0.033(2) 0.056(2) 0.0026(13) 0.0044(13) -0.0126(15)
F34H 0.0219(12) 0.033(2) 0.056(2) 0.0026(13) 0.0044(13) -0.0126(15)
F34I 0.0219(12) 0.033(2) 0.056(2) 0.0026(13) 0.0044(13) -0.0126(15)
C35 0.023(3) 0.044(3) 0.027(3) -0.002(2) 0.000(2) 0.002(2)
C36A 0.018(3) 0.040(5) 0.051(5) 0.009(3) -0.011(3) -0.005(4)
F36A 0.021(2) 0.083(3) 0.051(3) -0.0043(17) 0.0053(18) 0.006(2)
F36B 0.021(2) 0.083(3) 0.051(3) -0.0043(17) 0.0053(18) 0.006(2)
F36C 0.021(2) 0.083(3) 0.051(3) -0.0043(17) 0.0053(18) 0.006(2)
C36B 0.018(3) 0.040(5) 0.051(5) 0.009(3) -0.011(3) -0.005(4)
F36D 0.021(2) 0.083(3) 0.051(3) -0.0043(17) 0.0053(18) 0.006(2)
F36E 0.021(2) 0.083(3) 0.051(3) -0.0043(17) 0.0053(18) 0.006(2)
F36F 0.021(2) 0.083(3) 0.051(3) -0.0043(17) 0.0053(18) 0.006(2)
C36C 0.018(3) 0.040(5) 0.051(5) 0.009(3) -0.011(3) -0.005(4)
F36G 0.021(2) 0.083(3) 0.051(3) -0.0043(17) 0.0053(18) 0.006(2)
F36H 0.021(2) 0.083(3) 0.051(3) -0.0043(17) 0.0053(18) 0.006(2)
F36I 0.021(2) 0.083(3) 0.051(3) -0.0043(17) 0.0053(18) 0.006(2)
C37 0.028(3) 0.065(4) 0.044(4) -0.001(3) 0.008(3) 0.009(3)
C38A 0.025(4) 0.113(7) 0.054(5) -0.006(4) 0.005(3) 0.041(5)
F38A 0.057(2) 0.079(3) 0.064(3) -0.0312(19) -0.0045(18) 0.024(2)
F38B 0.057(2) 0.079(3) 0.064(3) -0.0312(19) -0.0045(18) 0.024(2)
F38C 0.057(2) 0.079(3) 0.064(3) -0.0312(19) -0.0045(18) 0.024(2)
C38B 0.025(4) 0.113(7) 0.054(5) -0.006(4) 0.005(3) 0.041(5)
F38D 0.057(2) 0.079(3) 0.064(3) -0.0312(19) -0.0045(18) 0.024(2)
F38E 0.057(2) 0.079(3) 0.064(3) -0.0312(19) -0.0045(18) 0.024(2)
F38F 0.057(2) 0.079(3) 0.064(3) -0.0312(19) -0.0045(18) 0.024(2)
C38C 0.025(4) 0.113(7) 0.054(5) -0.006(4) 0.005(3) 0.041(5)
F38G 0.057(2) 0.079(3) 0.064(3) -0.0312(19) -0.0045(18) 0.024(2)
F38H 0.057(2) 0.079(3) 0.064(3) -0.0312(19) -0.0045(18) 0.024(2)
F38I 0.057(2) 0.079(3) 0.064(3) -0.0312(19) -0.0045(18) 0.024(2)
O1A 0.0178(16) 0.0170(16) 0.0178(17) -0.0010(12) 0.0000(12) 0.0023(12)
O1B 0.0148(15) 0.0147(16) 0.0215(18) -0.0007(12) -0.0013(12) -0.0017(12)

loop_
_atom_type_symbol
_atom_type_description
_atom_type_scat_dispersion_real
_atom_type_scat_dispersion_imag
_atom_type_scat_source
C C 0.0033 0.0016 'International Tables Vol C Tables 4.2.6.8 and 6.1.1.4'
H H 0.0000 0.0000 'International Tables Vol C Tables 4.2.6.8 and 6.1.1.4'
N N 0.0061 0.0033 'International Tables Vol C Tables 4.2.6.8 and 6.1.1.4'
O O 0.0106 0.0060 'International Tables Vol C Tables 4.2.6.8 and 6.1.1.4'
F F 0.0171 0.0103 'International Tables Vol C Tables 4.2.6.8 and 6.1.1.4'
Fe Fe 0.3463 0.8444 'International Tables Vol C Tables 4.2.6.8 and 6.1.1.4'

loop_
_geom_angle_atom_site_label_1
_geom_angle_atom_site_label_2
_geom_angle_atom_site_label_3
_geom_angle
_geom_angle_publ_flag
O1A Fe1 O6 96.68(13) y
O1A Fe1 O4 97.74(13) y
O6 Fe1 O4 87.05(14) y
O1A Fe1 O2 94.88(13) y
O6 Fe1 O2 88.43(14) y
O4 Fe1 O2 167.01(13) y
O1A Fe1 N1 95.15(15) y
O6 Fe1 N1 168.13(15) y
O4 Fe1 N1 92.43(15) y
O2 Fe1 N1 89.50(15) y
O1A Fe1 N2 170.59(16) y
O6 Fe1 N2 92.27(16) y
O4 Fe1 N2 85.59(15) y
O2 Fe1 N2 82.43(14) y
N1 Fe1 N2 75.86(17) y
C1 N1 C5 118.4(5) ?
C1 N1 Fe1 123.2(3) ?
C5 N1 Fe1 118.3(4) ?
N1 C1 C2 122.6(5) ?
N1 C1 H1 118.7 ?
C2 C1 H1 118.7 ?
O1B Fe2 O8 95.55(13) y
O1B Fe2 O10 96.06(13) y
O8 Fe2 O10 87.99(13) y
O1B Fe2 O12 96.35(13) y
O8 Fe2 O12 88.11(13) y
O10 Fe2 O12 167.30(13) y
O1B Fe2 N3 95.95(14) y
O8 Fe2 N3 168.50(14) y
O10 Fe2 N3 90.54(14) y
O12 Fe2 N3 90.89(14) y
O1B Fe2 N4 173.06(14) y
O8 Fe2 N4 91.38(14) y
O10 Fe2 N4 84.58(14) y
O12 Fe2 N4 83.44(14) y
N3 Fe2 N4 77.12(15) y
C21 O2 Fe1 126.3(3) ?
C10 N2 C6 119.9(5) ?
C10 N2 Fe1 124.1(4) ?
C6 N2 Fe1 115.8(3) ?
C3 C2 C1 118.7(5) ?
C3 C2 H2 120.6 ?
C1 C2 H2 120.6 ?
O1B Fe3 O1A 83.39(13) y
O1B Fe3 O14 100.94(13) y
O1A Fe3 O14 92.99(13) y
O1B Fe3 O3 166.56(12) y
O1A Fe3 O3 90.39(13) y
O14 Fe3 O3 91.25(13) y
O1B Fe3 O13 98.07(13) y
O1A Fe3 O13 178.46(13) y
O14 Fe3 O13 86.24(13) y
O3 Fe3 O13 88.29(13) y
O1B Fe3 O9 88.14(12) y
O1A Fe3 O9 94.69(13) y
O14 Fe3 O9 168.73(13) y
O3 Fe3 O9 80.48(12) y
O13 Fe3 O9 85.88(13) y
C21 O3 Fe3 123.1(3) ?
C15 N3 C11 119.6(4) ?
C15 N3 Fe2 116.9(3) ?
C11 N3 Fe2 123.5(3) ?
C2 C3 C4 119.6(6) ?
C2 C3 H3 120.2 ?
C4 C3 H3 120.2 ?
O1A Fe4 O1B 83.44(13) y
O1A Fe4 O16 99.41(13) y
O1B Fe4 O16 93.24(13) y
O1A Fe4 O11 166.84(13) y
O1B Fe4 O11 92.20(13) y
O16 Fe4 O11 93.21(13) y
O1A Fe4 O5 97.02(13) y
O1B Fe4 O5 178.53(13) y
O16 Fe4 O5 88.06(13) y
O11 Fe4 O5 87.04(13) y
O1A Fe4 O7 88.10(12) y
O1B Fe4 O7 95.51(13) y
O16 Fe4 O7 169.07(13) y
O11 Fe4 O7 79.94(13) y
O5 Fe4 O7 83.12(13) y
C23 O4 Fe1 126.0(3) ?
C20 N4 C16 119.2(4) ?
C20 N4 Fe2 125.2(3) ?
C16 N4 Fe2 115.6(3) ?
C3 C4 C5 119.6(5) ?
C3 C4 H4 120.2 ?
C5 C4 H4 120.2 ?
C23 O5 Fe4 131.3(3) ?
N1 C5 C4 121.1(5) ?
N1 C5 C6 114.0(5) ?
C4 C5 C6 124.9(5) ?
C25 O6 Fe1 128.8(3) ?
N2 C6 C7 121.1(6) ?
N2 C6 C5 115.6(4) ?
C7 C6 C5 123.2(6) ?
C25 O7 Fe4 128.1(3) ?
C6 C7 C8 118.7(7) ?
C6 C7 H7 120.7 ?
C8 C7 H7 120.7 ?
C27 O8 Fe2 128.4(3) ?
C9 C8 C7 120.3(6) ?
C9 C8 H8 119.9 ?
C7 C8 H8 119.9 ?
C27 O9 Fe3 130.4(3) ?
C8 C9 C10 119.2(6) ?
C8 C9 H9 120.4 ?
C10 C9 H9 120.4 ?
C29 O10 Fe2 127.9(3) ?
N2 C10 C9 120.8(6) ?
N2 C10 H10 119.6 ?
C9 C10 H10 119.6 ?
C29 O11 Fe4 124.8(3) ?
N3 C11 C12 122.2(5) ?
N3 C11 H11 118.9 ?
C12 C11 H11 118.9 ?
C31 O12 Fe2 129.1(3) ?
C11 C12 C13 118.6(5) ?
C11 C12 H12 120.7 ?
C13 C12 H12 120.7 ?
C31 O13 Fe3 129.1(3) ?
C12 C13 C14 119.5(5) ?
C12 C13 H13 120.2 ?
C14 C13 H13 120.2 ?
C33 O14 Fe3 128.0(3) ?
C13 C14 C15 119.5(5) ?
C13 C14 H14 120.2 ?
C15 C14 H14 120.2 ?
N3 C15 C14 120.6(4) ?
N3 C15 C16 114.6(4) ?
C14 C15 C16 124.8(4) ?
C35 O16 Fe4 129.5(3) ?
N4 C16 C17 121.2(5) ?
N4 C16 C15 115.7(4) ?
C17 C16 C15 123.0(4) ?
C18 C17 C16 119.2(5) ?
C18 C17 H17 120.4 ?
C16 C17 H17 120.4 ?
C37 O18 H18A 109.5 ?
C19 C18 C17 119.4(5) ?
C19 C18 H18 120.3 ?
C17 C18 H18 120.3 ?
C18 C19 C20 118.9(5) ?
C18 C19 H19 120.6 ?
C20 C19 H19 120.6 ?
N4 C20 C19 122.0(5) ?
N4 C20 H20 119.0 ?
C19 C20 H20 119.0 ?
O3 C21 O2 129.0(4) ?
O3 C21 C22C 120.6(7) ?
O2 C21 C22C 109.4(7) ?
O3 C21 C22B 114.0(5) ?
O2 C21 C22B 116.9(5) ?
O3 C21 C22A 110.9(6) ?
O2 C21 C22A 119.6(6) ?
F22A C22A F22C 107.5(8) ?
F22A C22A F22B 105.6(8) ?
F22C C22A F22B 106.6(8) ?
F22A C22A C21 113.0(8) ?
F22C C22A C21 111.6(9) ?
F22B C22A C21 112.1(9) ?
F22F C22B F22D 107.7(7) ?
F22F C22B F22E 106.4(7) ?
F22D C22B F22E 108.1(7) ?
F22F C22B C21 111.8(9) ?
F22D C22B C21 112.1(7) ?
F22E C22B C21 110.5(8) ?
F22G C22C F22I 105.6(14) ?
F22G C22C F22H 108.9(13) ?
F22I C22C F22H 112.2(15) ?
F22G C22C C21 116.9(11) ?
F22I C22C C21 105.8(14) ?
F22H C22C C21 107.4(11) ?
O5 C23 O4 129.3(5) ?
O5 C23 C24B 114.9(6) ?
O4 C23 C24B 115.8(6) ?
O5 C23 C24C 113.7(6) ?
O4 C23 C24C 116.9(6) ?
O5 C23 C24A 115.3(6) ?
O4 C23 C24A 115.4(6) ?
F24B C24A F24A 107.4(8) n
F24B C24A F24C 106.8(8) n
F24A C24A F24C 106.7(8) n
F24B C24A C23 107.3(9) n
F24A C24A C23 113.8(10) n
F24C C24A C23 114.4(9) n
F24E C24B F24D 108.2(7) ?
F24E C24B F24F 108.1(8) ?
F24D C24B F24F 107.0(8) ?
F24E C24B C23 110.9(9) ?
F24D C24B C23 112.3(8) ?
F24F C24B C23 110.2(8) ?
F24G C24C F24H 106.1(7) ?
F24G C24C F24I 106.5(8) ?
F24H C24C F24I 106.2(7) ?
F24G C24C C23 111.8(7) ?
F24H C24C C23 115.9(9) ?
F24I C24C C23 109.7(7) ?
O7 C25 O6 129.1(4) ?
O7 C25 C26C 115.9(8) ?
O6 C25 C26C 114.9(8) ?
O7 C25 C26B 115.5(6) ?
O6 C25 C26B 115.1(6) ?
O7 C25 C26A 116.8(7) ?
O6 C25 C26A 113.8(7) ?
F26A C26A F26C 107.1(8) n
F26A C26A F26B 106.5(8) n
F26C C26A F26B 105.4(8) n
F26A C26A C25 112.7(13) n
F26C C26A C25 113.4(12) n
F26B C26A C25 111.2(11) n
F26F C26B F26D 107.5(7) ?
F26F C26B F26E 107.6(7) ?
F26D C26B F26E 105.7(7) ?
F26F C26B C25 114.6(9) ?
F26D C26B C25 115.5(9) ?
F26E C26B C25 105.2(8) ?
F26I C26C F26G 108.1(9) ?
F26I C26C F26H 107.8(9) ?
F26G C26C F26H 108.1(9) ?
F26I C26C C25 109.4(12) ?
F26G C26C C25 110.1(14) ?
F26H C26C C25 113.2(13) ?
O8 C27 O9 129.4(4) ?
O8 C27 C28B 115.5(5) ?
O9 C27 C28B 115.1(5) ?
O8 C27 C28A 116.8(6) ?
O9 C27 C28A 113.7(6) ?
O8 C27 C28C 115.0(6) ?
O9 C27 C28C 115.6(6) ?
F28C C28A F28B 108.3(8) ?
F28C C28A F28A 107.4(8) ?
F28B C28A F28A 106.7(8) ?
F28C C28A C27 106.6(9) ?
F28B C28A C27 114.3(10) ?
F28A C28A C27 113.3(9) ?
F28E C28B F28F 109.3(6) ?
F28E C28B F28D 107.3(6) ?
F28F C28B F28D 107.3(6) ?
F28E C28B C27 112.6(7) ?
F28F C28B C27 111.6(6) ?
F28D C28B C27 108.6(6) ?
F28H C28C F28I 107.9(8) ?
F28H C28C F28G 107.0(8) ?
F28I C28C F28G 106.3(8) ?
F28H C28C C27 110.4(11) ?
F28I C28C C27 114.8(10) ?
F28G C28C C27 110.2(10) ?
O10 C29 O11 129.0(4) ?
O10 C29 C30A 117.0(6) ?
O11 C29 C30A 114.0(6) ?
O10 C29 C30B 118.6(7) ?
O11 C29 C30B 112.3(7) ?
O10 C29 C30C 111.7(5) ?
O11 C29 C30C 119.2(5) ?
F30A C30A F30B 109.8(8) n
F30A C30A F30C 108.9(8) n
F30B C30A F30C 107.9(8) n
F30A C30A C29 111.1(9) ?
F30B C30A C29 113.6(8) ?
F30C C30A C29 105.2(8) ?
F30E C30B F30D 107.0(8) ?
F30E C30B F30F 107.3(9) ?
F30D C30B F30F 106.4(8) ?
F30E C30B C29 110.9(10) ?
F30D C30B C29 113.4(10) ?
F30F C30B C29 111.5(11) ?
F30H C30C F30I 107.7(7) ?
F30H C30C F30G 106.1(7) ?
F30I C30C F30G 105.4(7) ?
F30H C30C C29 109.6(7) ?
F30I C30C C29 112.8(7) ?
F30G C30C C29 114.8(7) ?
O13 C31 O12 129.7(4) ?
O13 C31 C32B 117.3(6) ?
O12 C31 C32B 112.9(6) ?
O13 C31 C32A 112.5(7) ?
O12 C31 C32A 117.8(7) ?
O13 C31 C32C 114.7(5) ?
O12 C31 C32C 115.6(5) ?
F32A C32A F32C 108.1(9) ?
F32A C32A F32B 107.0(9) ?
F32C C32A F32B 107.2(9) ?
F32A C32A C31 114.8(13) ?
F32C C32A C31 107.3(12) ?
F32B C32A C31 112.1(12) ?
F32D C32B F32E 107.9(9) ?
F32D C32B F32F 107.7(9) ?
F32E C32B F32F 106.4(8) ?
F32D C32B C31 109.5(9) ?
F32E C32B C31 111.6(9) ?
F32F C32B C31 113.6(9) ?
F32I C32C F32G 107.3(8) ?
F32I C32C F32H 108.0(8) ?
F32G C32C F32H 107.3(8) ?
F32I C32C C31 114.1(8) ?
F32G C32C C31 110.5(8) ?
F32H C32C C31 109.4(8) ?
O15 C33 O14 127.9(5) ?
O15 C33 C34A 117.8(6) ?
O14 C33 C34A 114.1(6) ?
O15 C33 C34B 117.2(6) ?
O14 C33 C34B 114.9(6) ?
O15 C33 C34C 122.2(8) ?
O14 C33 C34C 109.9(8) ?
F34A C34A F34B 108.3(8) ?
F34A C34A F34C 108.4(8) ?
F34B C34A F34C 108.0(8) ?
F34A C34A C33 104.2(9) ?
F34B C34A C33 113.8(13) ?
F34C C34A C33 113.9(9) ?
F34E C34B F34D 108.2(7) ?
F34E C34B F34F 108.8(7) ?
F34D C34B F34F 106.2(7) ?
F34E C34B C33 109.2(8) ?
F34D C34B C33 112.1(7) ?
F34F C34B C33 112.2(7) ?
F34I C34C F34G 104.8(9) ?
F34I C34C F34H 105.6(9) ?
F34G C34C F34H 104.7(9) ?
F34I C34C C33 108.3(15) ?
F34G C34C C33 115.1(14) ?
F34H C34C C33 117.3(18) ?
O17 C35 O16 129.7(5) ?
O17 C35 C36C 112.4(6) ?
O16 C35 C36C 117.8(6) ?
O17 C35 C36B 118.0(6) ?
O16 C35 C36B 112.0(6) ?
O17 C35 C36A 125.7(7) ?
O16 C35 C36A 104.5(7) ?
F36C C36A F36B 105.9(8) ?
F36C C36A F36A 103.2(8) ?
F36B C36A F36A 102.8(8) ?
F36C C36A C35 113.4(11) ?
F36B C36A C35 111.2(10) ?
F36A C36A C35 119.0(11) ?
F36F C36B F36D 109.1(7) ?
F36F C36B F36E 105.2(7) ?
F36D C36B F36E 103.7(7) ?
F36F C36B C35 115.4(7) ?
F36D C36B C35 113.1(7) ?
F36E C36B C35 109.3(7) ?
F36I C36C F36H 111.4(8) ?
F36I C36C F36G 111.3(8) ?
F36H C36C F36G 106.7(7) ?
F36I C36C C35 107.9(8) ?
F36H C36C C35 109.9(8) ?
F36G C36C C35 109.6(8) ?
O19 C37 O18 130.1(6) ?
O19 C37 C38B 120.9(7) ?
O18 C37 C38B 109.0(7) ?
O19 C37 C38C 110.7(9) ?
O18 C37 C38C 118.9(9) ?
O19 C37 C38A 122.7(8) ?
O18 C37 C38A 107.1(8) ?
F38C C38A F38A 104.9(8) ?
F38C C38A F38B 103.5(8) ?
F38A C38A F38B 103.5(8) ?
F38C C38A C37 107.7(13) ?
F38A C38A C37 117.3(11) ?
F38B C38A C37 118.4(12) ?
F38E C38B F38D 108.8(8) ?
F38E C38B F38F 110.8(8) ?
F38D C38B F38F 110.6(7) ?
F38E C38B C37 112.0(8) ?
F38D C38B C37 109.3(9) ?
F38F C38B C37 105.3(9) ?
F38I C38C F38G 108.8(10) ?
F38I C38C F38H 108.2(10) ?
F38G C38C F38H 109.1(10) ?
F38I C38C C37 125.3(18) ?
F38G C38C C37 105.1(14) ?
F38H C38C C37 99.3(14) ?
Fe1 O1A Fe4 123.17(16) y
Fe1 O1A Fe3 132.35(17) y
Fe4 O1A Fe3 96.36(13) y
Fe2 O1B Fe3 123.74(16) y
Fe2 O1B Fe4 130.90(16) y
Fe3 O1B Fe4 96.80(13) y

loop_
_geom_bond_atom_site_label_1
_geom_bond_atom_site_label_2
_geom_bond_site_symmetry_2
_geom_bond_distance
_geom_bond_publ_flag
Fe1 O1A . 1.837(3) yes
Fe1 O6 . 2.031(3) y
Fe1 O4 . 2.062(3) y
Fe1 O2 . 2.068(3) y
Fe1 N1 . 2.107(4) y
Fe1 N2 . 2.148(4) y
Fe1 Fe4 . 3.3059(11) y
Fe1 Fe3 . 3.4738(11) y
N1 C1 . 1.351(6) ?
N1 C5 . 1.353(6) ?
C1 C2 . 1.379(7) ?
C1 H1 . 0.9500 ?
Fe2 O1B . 1.840(3) y
Fe2 O8 . 2.030(3) y
Fe2 O10 . 2.042(3) y
Fe2 O12 . 2.052(3) y
Fe2 N3 . 2.097(4) y
Fe2 N4 . 2.117(4) y
Fe2 Fe3 . 3.3128(11) y
Fe2 Fe4 . 3.4502(11) y
O2 C21 . 1.252(6) ?
N2 C10 . 1.335(7) ?
N2 C6 . 1.356(7) ?
C2 C3 . 1.367(8) ?
C2 H2 . 0.9500 ?
Fe3 O1B . 1.916(3) y
Fe3 O1A . 1.960(3) y
Fe3 O14 . 2.002(3) y
Fe3 O3 . 2.029(3) y
Fe3 O13 . 2.049(3) y
Fe3 O9 . 2.102(3) y
Fe3 Fe4 . 2.8934(11) y
O3 C21 . 1.247(6) ?
N3 C15 . 1.340(6) ?
N3 C11 . 1.342(6) ?
C3 C4 . 1.375(9) ?
C3 H3 . 0.9500 ?
Fe4 O1A . 1.922(3) y
Fe4 O1B . 1.953(3) y
Fe4 O16 . 1.974(3) y
Fe4 O11 . 2.032(3) y
Fe4 O5 . 2.046(3) y
Fe4 O7 . 2.121(3) y
O4 C23 . 1.245(6) ?
N4 C20 . 1.335(6) ?
N4 C16 . 1.342(6) ?
C4 C5 . 1.388(8) ?
C4 H4 . 0.9500 ?
O5 C23 . 1.237(6) ?
C5 C6 . 1.478(8) ?
O6 C25 . 1.253(6) ?
C6 C7 . 1.378(7) ?
O7 C25 . 1.243(6) ?
C7 C8 . 1.379(9) ?
C7 H7 . 0.9500 ?
O8 C27 . 1.240(6) ?
C8 C9 . 1.358(10) ?
C8 H8 . 0.9500 ?
O9 C27 . 1.243(5) ?
C9 C10 . 1.394(8) ?
C9 H9 . 0.9500 ?
O10 C29 . 1.243(6) ?
C10 H10 . 0.9500 ?
O11 C29 . 1.254(6) ?
C11 C12 . 1.371(7) ?
C11 H11 . 0.9500 ?
O12 C31 . 1.244(6) ?
C12 C13 . 1.372(7) ?
C12 H12 . 0.9500 ?
O13 C31 . 1.239(6) ?
C13 C14 . 1.377(7) ?
C13 H13 . 0.9500 ?
O14 C33 . 1.275(6) ?
C14 C15 . 1.383(7) ?
C14 H14 . 0.9500 ?
O15 C33 . 1.212(6) ?
C15 C16 . 1.485(7) ?
O16 C35 . 1.282(6) ?
C16 C17 . 1.381(7) ?
O17 C35 . 1.196(6) ?
C17 C18 . 1.377(7) ?
C17 H17 . 0.9500 ?
O18 C37 . 1.273(7) ?
O18 H18A . 0.8400 ?
C18 C19 . 1.365(7) ?
C18 H18 . 0.9500 ?
O19 C37 . 1.180(8) ?
C19 C20 . 1.381(7) ?
C19 H19 . 0.9500 ?
C20 H20 . 0.9500 ?
C21 C22C . 1.537(7) n
C21 C22B . 1.537(7) ?
C21 C22A . 1.537(7) ?
C22A F22A . 1.333(9) n
C22A F22C . 1.334(9) n
C22A F22B . 1.336(9) n
C22B F22F . 1.327(8) ?
C22B F22D . 1.332(8) ?
C22B F22E . 1.333(8) ?
C22C F22G . 1.325(10) ?
C22C F22I . 1.328(10) ?
C22C F22H . 1.332(10) ?
C23 C24B . 1.535(7) n
C23 C24C . 1.535(7) ?
C23 C24A . 1.535(7) ?
C24A F24B . 1.327(9) n
C24A F24A . 1.332(9) n
C24A F24C . 1.332(9) n
C24B F24E . 1.326(8) ?
C24B F24D . 1.329(9) ?
C24B F24F . 1.333(9) ?
C24C F24G . 1.327(9) ?
C24C F24H . 1.328(8) ?
C24C F24I . 1.333(9) ?
C25 C26C . 1.523(7) ?
C25 C26B . 1.523(7) ?
C25 C26A . 1.523(7) ?
C26A F26A . 1.332(9) ?
C26A F26C . 1.335(9) ?
C26A F26B . 1.342(9) ?
C26B F26F . 1.325(8) ?
C26B F26D . 1.327(8) ?
C26B F26E . 1.342(8) ?
C26C F26I . 1.320(9) ?
C26C F26G . 1.323(9) ?
C26C F26H . 1.330(9) ?
C27 C28B . 1.537(6) ?
C27 C28A . 1.537(6) ?
C27 C28C . 1.537(6) ?
C28A F28C . 1.323(9) ?
C28A F28B . 1.326(9) ?
C28A F28A . 1.332(9) ?
C28B F28E . 1.321(7) ?
C28B F28F . 1.325(8) ?
C28B F28D . 1.339(8) ?
C28C F28H . 1.327(9) ?
C28C F28I . 1.333(9) ?
C28C F28G . 1.335(9) ?
C29 C30A . 1.540(7) ?
C29 C30B . 1.540(7) ?
C29 C30C . 1.540(7) ?
C30A F30A . 1.315(9) ?
C30A F30B . 1.318(9) ?
C30A F30C . 1.325(9) ?
C30B F30E . 1.328(9) ?
C30B F30D . 1.330(9) ?
C30B F30F . 1.335(9) ?
C30C F30H . 1.324(8) ?
C30C F30I . 1.336(8) ?
C30C F30G . 1.336(8) ?
C31 C32B . 1.537(12) ?
C31 C32A . 1.537(12) ?
C31 C32C . 1.560(14) ?
C32A F32A . 1.327(9) ?
C32A F32C . 1.328(10) ?
C32A F32B . 1.330(9) ?
C32B F32D . 1.324(9) ?
C32B F32E . 1.327(9) ?
C32B F32F . 1.329(9) ?
C32C F32I . 1.324(9) ?
C32C F32G . 1.330(9) ?
C32C F32H . 1.331(9) ?
C33 C34A . 1.540(7) n
C33 C34B . 1.540(7) ?
C33 C34C . 1.541(7) ?
C34A F34A . 1.324(9) n
C34A F34B . 1.324(9) n
C34A F34C . 1.327(9) n
C34B F34E . 1.328(8) ?
C34B F34D . 1.329(8) ?
C34B F34F . 1.332(8) ?
C34C F34I . 1.342(10) ?
C34C F34G . 1.344(9) ?
C34C F34H . 1.344(9) ?
C35 C36C . 1.548(7) ?
C35 C36B . 1.549(7) ?
C35 C36A . 1.549(7) ?
C36A F36C . 1.343(9) ?
C36A F36B . 1.347(9) ?
C36A F36A . 1.356(9) ?
C36B F36F . 1.322(8) ?
C36B F36D . 1.340(9) ?
C36B F36E . 1.352(9) ?
C36C F36I . 1.301(9) ?
C36C F36H . 1.317(9) ?
C36C F36G . 1.328(9) ?
C37 C38B . 1.542(9) ?
C37 C38C . 1.542(9) ?
C37 C38A . 1.543(9) ?
C38A F38C . 1.354(9) ?
C38A F38A . 1.354(9) ?
C38A F38B . 1.354(9) ?
C38B F38E . 1.317(9) ?
C38B F38D . 1.320(8) ?
C38B F38F . 1.323(8) ?
C38C F38I . 1.319(9) ?
C38C F38G . 1.319(10) ?
C38C F38H . 1.320(10) ?

loop_
_geom_hbond_atom_site_label_D
_geom_hbond_atom_site_label_H
_geom_hbond_atom_site_label_A
_geom_hbond_distance_DH
_geom_hbond_distance_HA
_geom_hbond_distance_DA
_geom_hbond_angle_DHA
_geom_hbond_publ_flag
O18 H18A O15 0.84 1.82 2.637(5) 164 yes
C1 H1 O1A 0.95 2.58 3.094(6) 114 yes
C1 H1 O14 0.95 2.38 3.217(6) 146 yes
C10 H10 O6 0.95 2.56 3.118(7) 118 yes
C20 H20 O8 0.95 2.52 3.083(6) 118 yes
C11 H11 O1B 0.95 2.59 3.109(6) 115 yes

loop_
_geom_torsion_atom_site_label_1
_geom_torsion_atom_site_label_2
_geom_torsion_atom_site_label_3
_geom_torsion_atom_site_label_4
_geom_torsion
O1A Fe1 N1 C1 -4.5(4)
O4 Fe1 N1 C1 93.5(4)
O2 Fe1 N1 C1 -99.4(4)
N2 Fe1 N1 C1 178.3(4)
O1A Fe1 N1 C5 172.2(4)
O6 Fe1 N1 C5 -2.6(10)
O4 Fe1 N1 C5 -89.8(4)
O2 Fe1 N1 C5 77.4(4)
N2 Fe1 N1 C5 -5.0(4)
C5 N1 C1 C2 -0.4(8)
Fe1 N1 C1 C2 176.4(4)
O1A Fe1 O2 C21 -27.5(4)
O6 Fe1 O2 C21 -124.1(4)
O4 Fe1 O2 C21 166.3(5)
N1 Fe1 O2 C21 67.6(4)
N2 Fe1 O2 C21 143.4(4)
O6 Fe1 N2 C10 0.6(4)
O4 Fe1 N2 C10 -86.3(4)
O2 Fe1 N2 C10 88.7(4)
N1 Fe1 N2 C10 -179.9(5)
O6 Fe1 N2 C6 -174.7(4)
O4 Fe1 N2 C6 98.5(4)
O2 Fe1 N2 C6 -86.6(4)
N1 Fe1 N2 C6 4.9(4)
N1 C1 C2 C3 0.8(9)
O1B Fe3 O3 C21 9.1(8)
O1A Fe3 O3 C21 -53.1(4)
O14 Fe3 O3 C21 -146.0(4)
O13 Fe3 O3 C21 127.8(4)
O9 Fe3 O3 C21 41.6(4)
O1B Fe2 N3 C15 -178.8(3)
O8 Fe2 N3 C15 2.5(9)
O10 Fe2 N3 C15 85.0(3)
O12 Fe2 N3 C15 -82.4(3)
N4 Fe2 N3 C15 0.7(3)
O1B Fe2 N3 C11 0.1(4)
O8 Fe2 N3 C11 -178.6(6)
O10 Fe2 N3 C11 -96.1(4)
O12 Fe2 N3 C11 96.5(4)
N4 Fe2 N3 C11 179.6(4)
C1 C2 C3 C4 -0.7(9)
O1A Fe1 O4 C23 -35.6(4)
O6 Fe1 O4 C23 60.8(4)
O2 Fe1 O4 C23 130.5(6)
N1 Fe1 O4 C23 -131.1(4)
N2 Fe1 O4 C23 153.3(4)
O8 Fe2 N4 C20 1.4(4)
O10 Fe2 N4 C20 89.3(4)
O12 Fe2 N4 C20 -86.5(4)
N3 Fe2 N4 C20 -178.9(4)
O8 Fe2 N4 C16 -179.4(3)
O10 Fe2 N4 C16 -91.6(3)
O12 Fe2 N4 C16 92.7(3)
N3 Fe2 N4 C16 0.2(3)
C2 C3 C4 C5 0.2(9)
O1A Fe4 O5 C23 -8.6(4)
O16 Fe4 O5 C23 90.6(4)
O11 Fe4 O5 C23 -176.0(4)
O7 Fe4 O5 C23 -95.8(4)
C1 N1 C5 C4 -0.2(8)
Fe1 N1 C5 C4 -177.1(4)
C1 N1 C5 C6 -178.8(4)
Fe1 N1 C5 C6 4.3(6)
C3 C4 C5 N1 0.3(8)
C3 C4 C5 C6 178.8(5)
O1A Fe1 O6 C25 10.9(4)
O4 Fe1 O6 C25 -86.6(4)
O2 Fe1 O6 C25 105.6(4)
N1 Fe1 O6 C25 -174.4(7)
N2 Fe1 O6 C25 -172.0(4)
C10 N2 C6 C7 0.9(8)
Fe1 N2 C6 C7 176.3(4)
C10 N2 C6 C5 -179.7(5)
Fe1 N2 C6 C5 -4.2(6)
N1 C5 C6 N2 0.1(7)
C4 C5 C6 N2 -178.5(5)
N1 C5 C6 C7 179.5(5)
C4 C5 C6 C7 0.9(9)
O1A Fe4 O7 C25 -44.8(4)
O1B Fe4 O7 C25 -128.0(4)
O16 Fe4 O7 C25 89.0(8)
O11 Fe4 O7 C25 140.7(4)
O5 Fe4 O7 C25 52.5(4)
N2 C6 C7 C8 -0.2(9)
C5 C6 C7 C8 -179.6(5)
O1B Fe2 O8 C27 6.1(4)
O10 Fe2 O8 C27 102.0(4)
O12 Fe2 O8 C27 -90.1(4)
N3 Fe2 O8 C27 -175.2(6)
N4 Fe2 O8 C27 -173.4(4)
C6 C7 C8 C9 -1.1(10)
O1B Fe3 O9 C27 -33.3(4)
O1A Fe3 O9 C27 -116.5(4)
O14 Fe3 O9 C27 110.7(7)
O3 Fe3 O9 C27 153.9(4)
O13 Fe3 O9 C27 65.0(4)
C7 C8 C9 C10 1.7(10)
O1B Fe2 O10 C29 -27.4(4)
O8 Fe2 O10 C29 -122.8(4)
O12 Fe2 O10 C29 165.1(5)
N3 Fe2 O10 C29 68.7(4)
N4 Fe2 O10 C29 145.7(4)
C6 N2 C10 C9 -0.2(8)
Fe1 N2 C10 C9 -175.3(4)
C8 C9 C10 N2 -1.0(9)
O1A Fe4 O11 C29 22.8(8)
O1B Fe4 O11 C29 -47.5(4)
O16 Fe4 O11 C29 -140.8(4)
O5 Fe4 O11 C29 131.3(4)
O7 Fe4 O11 C29 47.7(4)
C15 N3 C11 C12 0.8(7)
Fe2 N3 C11 C12 -178.0(4)
O1B Fe2 O12 C31 -30.9(4)
O8 Fe2 O12 C31 64.5(4)
O10 Fe2 O12 C31 136.6(6)
N3 Fe2 O12 C31 -127.0(4)
N4 Fe2 O12 C31 156.1(4)
N3 C11 C12 C13 0.6(8)
O1B Fe3 O13 C31 -2.8(4)
O14 Fe3 O13 C31 97.8(4)
O3 Fe3 O13 C31 -170.9(4)
O9 Fe3 O13 C31 -90.3(4)
C11 C12 C13 C14 -1.7(8)
O1B Fe3 O14 C33 45.7(4)
O1A Fe3 O14 C33 129.5(4)
O3 Fe3 O14 C33 -140.0(4)
O13 Fe3 O14 C33 -51.8(4)
O9 Fe3 O14 C33 -97.5(7)
C12 C13 C14 C15 1.4(8)
C11 N3 C15 C14 -1.1(7)
Fe2 N3 C15 C14 177.8(4)
C11 N3 C15 C16 179.6(4)
Fe2 N3 C15 C16 -1.4(5)
C13 C14 C15 N3 0.0(7)
C13 C14 C15 C16 179.2(5)
O1A Fe4 O16 C35 46.1(4)
O1B Fe4 O16 C35 130.0(4)
O11 Fe4 O16 C35 -137.6(4)
O5 Fe4 O16 C35 -50.7(4)
O7 Fe4 O16 C35 -86.9(8)
C20 N4 C16 C17 1.3(7)
Fe2 N4 C16 C17 -177.9(4)
C20 N4 C16 C15 178.2(4)
Fe2 N4 C16 C15 -1.1(5)
N3 C15 C16 N4 1.6(6)
C14 C15 C16 N4 -177.6(4)
N3 C15 C16 C17 178.5(4)
C14 C15 C16 C17 -0.8(8)
N4 C16 C17 C18 -1.5(7)
C15 C16 C17 C18 -178.1(5)
C16 C17 C18 C19 1.3(8)
C17 C18 C19 C20 -1.0(8)
C16 N4 C20 C19 -1.0(7)
Fe2 N4 C20 C19 178.2(4)
C18 C19 C20 N4 0.8(8)
Fe3 O3 C21 O2 48.3(7)
Fe3 O3 C21 C22C -143.8(8)
Fe3 O3 C21 C22B -135.1(5)
Fe3 O3 C21 C22A -123.3(6)
C22C C21 C22A F22A -85(2)
C22B C21 C22A F22A -99(3)
O3 C21 C22B F22D 175.2(7)
O2 C21 C22B F22D -7.8(11)
C22C C21 C22B F22D -53(5)
C22A C21 C22B F22D 99(3)
O3 C21 C22B F22E 54.6(9)
O2 C21 C22B F22E -128.4(7)
O3 C21 C22C F22G -163.7(11)
O2 C21 C22C F22G 6.2(17)
C22B C21 C22C F22G 144(6)
C22A C21 C22C F22G 129(3)
O3 C21 C22C F22I -46.5(16)
O2 C21 C22C F22I 123.4(13)
C22B C21 C22C F22I -98(6)
C22A C21 C22C F22I -114(3)
O3 C21 C22C F22H 73.5(15)
O2 C21 C22C F22H -116.5(12)
Fe4 O5 C23 O4 18.5(8)
Fe4 O5 C23 C24B -158.9(5)
Fe4 O5 C23 C24C -165.8(5)
Fe4 O5 C23 C24A -157.4(6)
Fe1 O4 C23 O5 8.0(7)
Fe1 O4 C23 C24B -174.7(5)
Fe1 O4 C23 C24C -167.6(5)
Fe1 O4 C23 C24A -176.1(6)
O5 C23 C24A F24B -114.9(9)
O4 C23 C24A F24B 68.5(10)
O5 C23 C24A F24A 3.7(12)
O4 C23 C24A F24A -172.8(8)
O5 C23 C24A F24C 126.8(9)
O4 C23 C24A F24C -49.8(11)
C24B C23 C24A F24C -16E1(3)
C24C C23 C24A F24C -153(6)
O5 C23 C24B F24E -145.7(7)
O4 C23 C24B F24E 36.5(10)
O5 C23 C24B F24D -24.5(10)
O4 C23 C24B F24D 157.7(7)
O5 C23 C24B F24F 94.6(9)
O4 C23 C24B F24F -83.1(9)
O5 C23 C24C F24G -56.5(9)
O4 C23 C24C F24G 119.8(8)
O5 C23 C24C F24H -178.3(7)
O4 C23 C24C F24H -2.0(11)
O5 C23 C24C F24I 61.5(9)
O4 C23 C24C F24I -122.3(8)
C24B C23 C24C F24I -41(6)
C24A C23 C24C F24I -42(5)
Fe4 O7 C25 O6 23.6(7)
Fe4 O7 C25 C26C -158.3(8)
Fe4 O7 C25 C26B -149.9(6)
Fe4 O7 C25 C26A -149.8(6)
Fe1 O6 C25 O7 -1.8(8)
Fe1 O6 C25 C26C -179.9(8)
Fe1 O6 C25 C26B 171.7(6)
Fe1 O6 C25 C26A 171.8(6)
O7 C25 C26A F26A -134.5(9)
O6 C25 C26A F26A 51.1(11)
O7 C25 C26A F26C -12.6(13)
O6 C25 C26A F26C 173.0(9)
O7 C25 C26A F26B 106.0(10)
O6 C25 C26A F26B -68.4(11)
O7 C25 C26B F26F -30.1(11)
O6 C25 C26B F26F 155.5(7)
O7 C25 C26B F26D -155.9(7)
O6 C25 C26B F26D 29.7(10)
O7 C25 C26B F26E 87.9(8)
O6 C25 C26B F26E -86.5(8)
O7 C25 C26C F26I -37.9(14)
O6 C25 C26C F26I 140.5(9)
O7 C25 C26C F26G -156.6(10)
O6 C25 C26C F26G 21.8(12)
O7 C25 C26C F26H 82.3(12)
O6 C25 C26C F26H -99.3(11)
Fe2 O8 C27 O9 15.0(7)
Fe2 O8 C27 C28B -166.2(4)
Fe2 O8 C27 C28A -168.3(6)
Fe2 O8 C27 C28C -164.4(6)
Fe3 O9 C27 O8 2.6(7)
Fe3 O9 C27 C28B -176.1(4)
Fe3 O9 C27 C28A -174.2(6)
Fe3 O9 C27 C28C -177.9(6)
O8 C27 C28A F28C -91.8(9)
O9 C27 C28A F28C 85.4(9)
O8 C27 C28A F28B 27.7(12)
O9 C27 C28A F28B -155.0(8)
O8 C27 C28A F28A 150.2(8)
O9 C27 C28A F28A -32.5(11)
C28B C27 C28A F28A 97(18)
C28C C27 C28A F28A 88(11)
O8 C27 C28B F28E 0.1(9)
O9 C27 C28B F28E 179.1(6)
O8 C27 C28B F28F -123.2(7)
O9 C27 C28B F28F 55.7(8)
O8 C27 C28B F28D 118.8(7)
O9 C27 C28B F28D -62.3(8)
C28A C27 C28B F28D -114(18)
C28C C27 C28B F28D 5E1(3)
O9 C27 C28C F28H 150.1(8)
O8 C27 C28C F28I -152.5(9)
O8 C27 C28C F28G 87.6(10)
Fe2 O10 C29 O11 8.0(7)
Fe2 O10 C29 C30A -174.7(5)
Fe2 O10 C29 C30B -173.7(6)
Fe2 O10 C29 C30C -170.1(4)
Fe4 O11 C29 O10 39.1(7)
Fe4 O11 C29 C30A -138.3(6)
Fe4 O11 C29 C30B -139.3(6)
Fe4 O11 C29 C30C -142.9(5)
O10 C29 C30A F30A -44.0(11)
O11 C29 C30A F30A 133.7(8)
O10 C29 C30A F30B -168.4(8)
O11 C29 C30A F30B 9.3(11)
O10 C29 C30A F30C 73.7(9)
O10 C29 C30B F30E -127.2(10)
O10 C29 C30B F30D -6.8(13)
O11 C29 C30B F30D 171.7(9)
O10 C29 C30B F30F 113.2(10)
O11 C29 C30B F30F -68.2(12)
O10 C29 C30C F30H -83.0(8)
O11 C29 C30C F30H 98.7(7)
O10 C29 C30C F30I 157.0(7)
O11 C29 C30C F30I -21.4(10)
O10 C29 C30C F30G 36.2(9)
Fe3 O13 C31 O12 15.7(7)
Fe3 O13 C31 C32B -162.5(5)
Fe3 O13 C31 C32A -164.5(7)
Fe3 O13 C31 C32C -164.1(5)
Fe2 O12 C31 O13 4.5(8)
Fe2 O12 C31 C32B -177.2(5)
Fe2 O12 C31 C32A -175.3(7)
Fe2 O12 C31 C32C -175.7(5)
O13 C31 C32A F32A 167.9(9)
O12 C31 C32A F32A -12.2(14)
O13 C31 C32A F32C -71.9(11)
O12 C31 C32A F32C 108.0(10)
O13 C31 C32A F32B 45.5(12)
O12 C31 C32A F32B -134.7(10)
O13 C31 C32B F32D -137.7(7)
O12 C31 C32B F32D 43.8(10)
O13 C31 C32B F32E 102.9(8)
O12 C31 C32B F32E -75.6(9)
O13 C31 C32B F32F -17.3(11)
O12 C31 C32B F32F 164.2(7)
O13 C31 C32C F32I -165.7(6)
O12 C31 C32C F32I 14.5(9)
O13 C31 C32C F32G -44.7(9)
O12 C31 C32C F32G 135.5(6)
O13 C31 C32C F32H 73.2(8)
O12 C31 C32C F32H -106.6(7)
Fe3 O14 C33 O15 -2.1(8)
Fe3 O14 C33 C34A 172.4(5)
Fe3 O14 C33 C34B 175.0(5)
Fe3 O14 C33 C34C 179.0(8)
O15 C33 C34A F34A 76.2(9)
O14 C33 C34A F34A -98.9(9)
O15 C33 C34A F34B -41.5(12)
O14 C33 C34A F34B 143.4(8)
O15 C33 C34A F34C -165.9(7)
O14 C33 C34A F34C 19.0(11)
O15 C33 C34B F34E -25.2(9)
O14 C33 C34B F34E 157.3(7)
O15 C33 C34B F34D 94.7(8)
O14 C33 C34B F34D -82.7(9)
O15 C33 C34B F34F -145.9(6)
O14 C33 C34B F34F 36.7(9)
O15 C33 C34C F34I -128.8(11)
O14 C33 C34C F34I 50.2(14)
O15 C33 C34C F34G 114.3(12)
O14 C33 C34C F34G -66.7(14)
O15 C33 C34C F34H -9.6(16)
O14 C33 C34C F34H 169.4(11)
Fe4 O16 C35 O17 4.3(9)
Fe4 O16 C35 C36C -179.0(5)
Fe4 O16 C35 C36B -168.8(5)
Fe4 O16 C35 C36A -179.4(6)
O17 C35 C36A F36C -100.8(11)
O16 C35 C36A F36C 82.8(10)
O17 C35 C36A F36A 137.6(10)
O16 C35 C36A F36A -38.9(12)
O17 C35 C36B F36F -11.6(11)
O16 C35 C36B F36F 162.5(7)
O17 C35 C36B F36D -138.3(8)
O16 C35 C36B F36D 35.8(10)
O17 C35 C36B F36E 106.7(8)
O16 C35 C36B F36E -79.2(8)
O17 C35 C36C F36I -69.5(9)
O16 C35 C36C F36I 113.3(8)
O17 C35 C36C F36H 52.2(10)
O16 C35 C36C F36H -125.1(8)
O17 C35 C36C F36G 169.2(7)
O16 C35 C36C F36G -8.1(10)
O19 C37 C38A F38C 84.1(11)
O18 C37 C38A F38C -98.7(10)
O19 C37 C38A F38A -33.7(15)
O18 C37 C38A F38A 143.4(10)
O19 C37 C38A F38B -159.1(10)
O18 C37 C38A F38B 18.1(13)
O19 C37 C38B F38E -137.3(9)
O18 C37 C38B F38E 43.2(10)
O19 C37 C38B F38D -16.7(11)
O18 C37 C38B F38D 163.9(7)
O19 C37 C38B F38F 102.2(9)
O18 C37 C38B F38F -77.3(9)
O19 C37 C38C F38I 124.9(15)
O18 C37 C38C F38I -49.6(18)
O19 C37 C38C F38G -2.0(15)
O18 C37 C38C F38G -176.5(11)
O19 C37 C38C F38H -114.8(12)
O18 C37 C38C F38H 70.7(13)
O6 Fe1 O1A Fe4 -46.2(2)
O4 Fe1 O1A Fe4 41.7(2)
O2 Fe1 O1A Fe4 -135.23(18)
N1 Fe1 O1A Fe4 134.8(2)
O6 Fe1 O1A Fe3 94.6(2)
O4 Fe1 O1A Fe3 -177.5(2)
O2 Fe1 O1A Fe3 5.6(2)
N1 Fe1 O1A Fe3 -84.4(2)
O1B Fe4 O1A Fe1 151.4(2)
O16 Fe4 O1A Fe1 -116.43(19)
O11 Fe4 O1A Fe1 80.1(6)
O5 Fe4 O1A Fe1 -27.2(2)
O7 Fe4 O1A Fe1 55.59(19)
O1B Fe4 O1A Fe3 -0.61(12)
O16 Fe4 O1A Fe3 91.60(14)
O11 Fe4 O1A Fe3 -71.9(6)
O5 Fe4 O1A Fe3 -179.21(12)
O7 Fe4 O1A Fe3 -96.38(13)
O1B Fe3 O1A Fe1 -147.2(2)
O14 Fe3 O1A Fe1 112.1(2)
O3 Fe3 O1A Fe1 20.8(2)
O9 Fe3 O1A Fe1 -59.6(2)
O1B Fe3 O1A Fe4 0.62(12)
O14 Fe3 O1A Fe4 -100.05(14)
O3 Fe3 O1A Fe4 168.68(13)
O9 Fe3 O1A Fe4 88.20(13)
O8 Fe2 O1B Fe3 -47.9(2)
O10 Fe2 O1B Fe3 -136.49(18)
O12 Fe2 O1B Fe3 40.77(19)
N3 Fe2 O1B Fe3 132.33(19)
O8 Fe2 O1B Fe4 92.1(2)
O10 Fe2 O1B Fe4 3.6(2)
O12 Fe2 O1B Fe4 -179.1(2)
N3 Fe2 O1B Fe4 -87.6(2)
O1A Fe3 O1B Fe2 150.15(19)
O14 Fe3 O1B Fe2 -118.08(19)
O3 Fe3 O1B Fe2 87.2(6)
O13 Fe3 O1B Fe2 -30.4(2)
O9 Fe3 O1B Fe2 55.20(19)
O1A Fe3 O1B Fe4 -0.61(12)
O14 Fe3 O1B Fe4 91.16(14)
O3 Fe3 O1B Fe4 -63.5(6)
O13 Fe3 O1B Fe4 178.87(12)
O9 Fe3 O1B Fe4 -95.56(13)
O1A Fe4 O1B Fe2 -146.9(2)
O16 Fe4 O1B Fe2 114.0(2)
O11 Fe4 O1B Fe2 20.7(2)
O7 Fe4 O1B Fe2 -59.4(2)
O1A Fe4 O1B Fe3 0.63(12)
O16 Fe4 O1B Fe3 -98.49(14)
O11 Fe4 O1B Fe3 168.17(13)
O7 Fe4 O1B Fe3 88.07(13)
